data_2236229
loop_
_publ_author_name
'Kant, Rajni'
'Gupta, Vivek K.'
'Kapoor, Kamini'
'Shripanavar, Chetan S.'
'Deshmukh, Madhukar B.'
'Banerjee, Kaushik'

_publ_section_title
;
 3-Methoxy-2-[2-({[6-(trifluoromethyl)pyridin-2-yl]oxy}methyl)phenyl]prop-2-enoic
 acid
;
_journal_issue 11
_journal_name_full 'Acta Crystallographica Section E'
_journal_page_first o3163
_journal_paper_doi 10.1107/S1600536812042316
_journal_volume 68
_journal_year 2012
_chemical_formula_moiety 'C17 H14 F3 N O4'
_chemical_formula_sum 'C17 H14 F3 N O4'
_chemical_formula_weight 353.29
_chemical_melting_point 415
_chemical_name_systematic
;
3-Methoxy-2-[2-({[6-(trifluoromethyl)pyridin-2-yl]oxy}methyl)phenyl]prop-\
2-enoic acid
;
_space_group_IT_number 2
_symmetry_cell_setting triclinic
_symmetry_space_group_name_Hall '-P 1'
_symmetry_space_group_name_H-M 'P -1'
_atom_sites_solution_hydrogens geom
_atom_sites_solution_primary direct
_atom_sites_solution_secondary difmap
_audit_creation_method SHELXL-97
_cell_angle_alpha 94.721(4)
_cell_angle_beta 100.079(4)
_cell_angle_gamma 110.685(5)
_cell_formula_units_Z 2
_cell_length_a 7.4701(4)
_cell_length_b 10.1619(5)
_cell_length_c 11.8219(5)
_cell_measurement_reflns_used 7723
_cell_measurement_temperature 293(2)
_cell_measurement_theta_max 29.01
_cell_measurement_theta_min 3.53
_cell_volume 816.42(8)
_computing_cell_refinement 'CrysAlis PRO  (Oxford Diffraction, 2010)'
_computing_data_collection 'CrysAlis PRO  (Oxford Diffraction, 2010)'
_computing_data_reduction 'CrysAlis PRO  (Oxford Diffraction, 2010)'
_computing_molecular_graphics 'ORTEP-3 (Farrugia, 1997)'
_computing_publication_material 'PLATON (Spek, 2009)'
_computing_structure_refinement 'SHELXL97 (Sheldrick, 2008)'
_computing_structure_solution 'SHELXS97 (Sheldrick, 2008)'
_diffrn_ambient_temperature 293(2)
_diffrn_detector_area_resol_mean 16.1049
_diffrn_measured_fraction_theta_full 0.997
_diffrn_measured_fraction_theta_max 0.997
_diffrn_measurement_device_type 'Oxford Diffraction Xcalibur Sapphire3'
_diffrn_measurement_method 'omega scan'
_diffrn_radiation_monochromator graphite
_diffrn_radiation_source 'fine-focus sealed tube'
_diffrn_radiation_type MoK\a
_diffrn_radiation_wavelength 0.71073
_diffrn_reflns_av_R_equivalents 0.0568
_diffrn_reflns_av_sigmaI/netI 0.0456
_diffrn_reflns_limit_h_max 9
_diffrn_reflns_limit_h_min -9
_diffrn_reflns_limit_k_max 12
_diffrn_reflns_limit_k_min -12
_diffrn_reflns_limit_l_max 14
_diffrn_reflns_limit_l_min -14
_diffrn_reflns_number 19533
_diffrn_reflns_theta_full 26.00
_diffrn_reflns_theta_max 26.00
_diffrn_reflns_theta_min 3.54
_diffrn_standards_interval_count 0
_diffrn_standards_interval_time 0
_diffrn_standards_number 0
_exptl_absorpt_coefficient_mu 0.125
_exptl_absorpt_correction_T_max 1.000
_exptl_absorpt_correction_T_min 0.821
_exptl_absorpt_correction_type multi-scan
_exptl_absorpt_process_details '(CrysAlis PRO; Oxford Diffraction, 2010)'
_exptl_crystal_colour colourless
_exptl_crystal_density_diffrn 1.437
_exptl_crystal_density_method 'not measured'
_exptl_crystal_description plate
_exptl_crystal_F_000 364
_exptl_crystal_size_max 0.3
_exptl_crystal_size_mid 0.2
_exptl_crystal_size_min 0.2
_refine_diff_density_max 0.241
_refine_diff_density_min -0.402
_refine_ls_extinction_method none
_refine_ls_goodness_of_fit_ref 1.044
_refine_ls_hydrogen_treatment mixed
_refine_ls_matrix_type full
_refine_ls_number_parameters 253
_refine_ls_number_reflns 3214
_refine_ls_number_restraints 6
_refine_ls_restrained_S_all 1.051
_refine_ls_R_factor_all 0.1013
_refine_ls_R_factor_gt 0.0592
_refine_ls_shift/su_max 0.000
_refine_ls_shift/su_mean 0.000
_refine_ls_structure_factor_coef Fsqd
_refine_ls_weighting_details 'calc w=1/[\s^2^(Fo^2^)+(0.0666P)^2^+0.1912P] where P=(Fo^2^+2Fc^2^)/3'
_refine_ls_weighting_scheme calc
_refine_ls_wR_factor_gt 0.1350
_refine_ls_wR_factor_ref 0.1535
_reflns_number_gt 1988
_reflns_number_total 3214
_reflns_threshold_expression >2sigma(I)
_cod_data_source_file gk2523.cif
_cod_data_source_block I
_cod_original_cell_volume 816.42(7)
_cod_database_code 2236229
_cod_database_fobs_code 2236229

loop_
_symmetry_equiv_pos_as_xyz
'x, y, z'
'-x, -y, -z'

loop_
_atom_site_type_symbol
_atom_site_label
_atom_site_fract_x
_atom_site_fract_y
_atom_site_fract_z
_atom_site_U_iso_or_equiv
_atom_site_adp_type
_atom_site_calc_flag
_atom_site_refinement_flags
_atom_site_occupancy
_atom_site_symmetry_multiplicity
_atom_site_disorder_assembly
_atom_site_disorder_group
O O1 0.3119(3) 0.52862(18) 0.05675(15) 0.0505(5) Uani d . 1 1 . .
N N1 0.5088(3) 0.6809(2) 0.22310(18) 0.0441(5) Uani d . 1 1 . .
O O2 0.5218(3) 0.88494(19) -0.22824(18) 0.0579(6) Uani d . 1 1 . .
O O3 -0.0083(3) 0.84278(19) -0.05459(18) 0.0578(6) Uani d . 1 1 . .
O O4 0.2235(3) 1.05406(19) -0.05040(19) 0.0580(6) Uani d . 1 1 . .
C C1 0.1465(4) 0.9160(3) -0.0804(2) 0.0403(6) Uani d . 1 1 . .
C C2 0.2512(4) 0.8515(2) -0.1454(2) 0.0369(6) Uani d . 1 1 . .
C C3 0.4172(4) 0.9358(3) -0.1689(2) 0.0437(6) Uani d . 1 1 . .
H H3 0.4622 1.0333 -0.1434 0.052 Uiso calc R 1 1 . .
C C4 0.1601(3) 0.6946(2) -0.1883(2) 0.0358(6) Uani d . 1 1 . .
C C5 0.1822(3) 0.5959(2) -0.1174(2) 0.0371(6) Uani d . 1 1 . .
C C6 0.0916(4) 0.4512(3) -0.1611(2) 0.0436(6) Uani d . 1 1 . .
H H6 0.1052 0.3847 -0.1142 0.052 Uiso calc R 1 1 . .
C C7 -0.0180(4) 0.4060(3) -0.2733(2) 0.0502(7) Uani d . 1 1 . .
H H7 -0.0781 0.3090 -0.3016 0.060 Uiso calc R 1 1 . .
C C8 -0.0393(4) 0.5030(3) -0.3437(2) 0.0529(7) Uani d . 1 1 . .
H H8 -0.1136 0.4720 -0.4194 0.063 Uiso calc R 1 1 . .
C C9 0.0500(4) 0.6462(3) -0.3013(2) 0.0477(7) Uani d . 1 1 . .
H H9 0.0363 0.7118 -0.3492 0.057 Uiso calc R 1 1 . .
C C10 0.3053(4) 0.6487(3) 0.0043(2) 0.0434(6) Uani d . 1 1 . .
H H10A 0.4369 0.7114 0.0023 0.052 Uiso calc R 1 1 . .
H H10B 0.2486 0.7015 0.0491 0.052 Uiso calc R 1 1 . .
C C11 0.4141(4) 0.5507(3) 0.1669(2) 0.0402(6) Uani d . 1 1 . .
C C12 0.6087(4) 0.6917(3) 0.3322(2) 0.0492(7) Uani d . 1 1 A .
C C13 0.6148(4) 0.5784(3) 0.3857(2) 0.0521(7) Uani d . 1 1 . .
H H13 0.6848 0.5918 0.4617 0.062 Uiso calc R 1 1 . .
C C14 0.5133(4) 0.4432(3) 0.3227(2) 0.0519(7) Uani d . 1 1 . .
H H14 0.5142 0.3634 0.3558 0.062 Uiso calc R 1 1 . .
C C15 0.4128(4) 0.4282(3) 0.2127(2) 0.0484(7) Uani d . 1 1 . .
H H15 0.3444 0.3384 0.1685 0.058 Uiso calc R 1 1 . .
C C16 0.7204(6) 0.8399(4) 0.3923(3) 0.0835(12) Uani d D 1 1 . .
C C17 0.6970(5) 0.9862(3) -0.2501(3) 0.0698(9) Uani d . 1 1 . .
H H17A 0.6635 1.0336 -0.3127 0.105 Uiso calc R 1 1 . .
H H17B 0.7790 0.9378 -0.2709 0.105 Uiso calc R 1 1 . .
H H17C 0.7662 1.0551 -0.1813 0.105 Uiso calc R 1 1 . .
F F111 0.591(3) 0.888(3) 0.429(2) 0.173(7) Uani d PD 0.47(4) 1 A 1
F F222 0.854(19) 0.914(18) 0.334(12) 0.145(5) Uani d PD 0.47(4) 1 A 1
F F333 0.848(3) 0.846(2) 0.4878(15) 0.115(6) Uani d PD 0.47(4) 1 A 1
F F11A 0.6329(17) 0.9292(9) 0.3891(12) 0.105(4) Uani d PD 0.53(4) 1 A 2
F F22A 0.845(17) 0.916(16) 0.331(11) 0.145(5) Uani d PD 0.53(4) 1 A 2
F F33A 0.806(3) 0.847(2) 0.5018(9) 0.109(5) Uani d PD 0.53(4) 1 A 2
H H41 0.160(6) 1.088(4) -0.012(3) 0.101(13) Uiso d . 1 1 . .

loop_
_atom_site_aniso_label
_atom_site_aniso_U_11
_atom_site_aniso_U_22
_atom_site_aniso_U_33
_atom_site_aniso_U_12
_atom_site_aniso_U_13
_atom_site_aniso_U_23
O1 0.0606(12) 0.0338(10) 0.0482(11) 0.0123(9) 0.0007(9) 0.0076(8)
N1 0.0467(13) 0.0386(12) 0.0423(13) 0.0132(10) 0.0035(10) 0.0059(10)
O2 0.0551(12) 0.0447(11) 0.0786(14) 0.0159(10) 0.0339(11) 0.0074(10)
O3 0.0480(12) 0.0373(10) 0.0867(15) 0.0104(9) 0.0282(11) -0.0015(10)
O4 0.0540(13) 0.0321(10) 0.0882(16) 0.0125(9) 0.0301(11) -0.0030(10)
C1 0.0405(15) 0.0310(13) 0.0460(15) 0.0121(12) 0.0054(12) 0.0020(11)
C2 0.0397(14) 0.0312(13) 0.0407(14) 0.0141(12) 0.0089(11) 0.0069(11)
C3 0.0494(16) 0.0353(14) 0.0505(16) 0.0192(13) 0.0141(13) 0.0072(12)
C4 0.0308(13) 0.0357(13) 0.0418(14) 0.0132(11) 0.0108(11) 0.0020(11)
C5 0.0354(14) 0.0349(14) 0.0404(14) 0.0113(11) 0.0124(11) 0.0030(11)
C6 0.0437(15) 0.0334(14) 0.0502(16) 0.0090(12) 0.0133(13) 0.0063(12)
C7 0.0482(17) 0.0356(15) 0.0546(18) 0.0044(13) 0.0108(13) -0.0078(13)
C8 0.0487(17) 0.0549(18) 0.0455(16) 0.0164(14) -0.0004(13) -0.0070(14)
C9 0.0508(17) 0.0488(16) 0.0450(16) 0.0235(14) 0.0052(13) 0.0059(13)
C10 0.0475(16) 0.0315(13) 0.0454(15) 0.0088(12) 0.0079(12) 0.0068(11)
C11 0.0397(15) 0.0384(14) 0.0426(15) 0.0132(12) 0.0111(12) 0.0098(12)
C12 0.0532(17) 0.0442(16) 0.0490(17) 0.0199(14) 0.0048(13) 0.0062(13)
C13 0.0547(18) 0.0600(19) 0.0454(16) 0.0266(15) 0.0069(13) 0.0147(14)
C14 0.0585(18) 0.0467(17) 0.0587(19) 0.0244(15) 0.0173(15) 0.0213(14)
C15 0.0537(17) 0.0372(15) 0.0540(18) 0.0161(13) 0.0123(14) 0.0086(12)
C16 0.104(3) 0.058(2) 0.061(2) 0.014(2) -0.017(2) 0.0047(18)
C17 0.059(2) 0.068(2) 0.086(2) 0.0171(17) 0.0335(18) 0.0197(18)
F111 0.267(14) 0.108(10) 0.142(12) 0.136(10) -0.061(8) -0.060(8)
F222 0.162(8) 0.077(4) 0.114(6) -0.033(5) -0.012(6) 0.011(3)
F333 0.121(8) 0.060(6) 0.101(9) 0.002(5) -0.067(8) 0.006(7)
F11A 0.144(7) 0.039(3) 0.111(6) 0.042(5) -0.035(4) -0.007(3)
F22A 0.162(8) 0.077(4) 0.114(6) -0.033(5) -0.012(6) 0.011(3)
F33A 0.166(11) 0.090(7) 0.046(4) 0.043(7) -0.021(5) -0.009(4)

loop_
_atom_type_symbol
_atom_type_description
_atom_type_scat_dispersion_real
_atom_type_scat_dispersion_imag
_atom_type_scat_source
C C 0.0033 0.0016 'International Tables Vol C Tables 4.2.6.8 and 6.1.1.4'
H H 0.0000 0.0000 'International Tables Vol C Tables 4.2.6.8 and 6.1.1.4'
N N 0.0061 0.0033 'International Tables Vol C Tables 4.2.6.8 and 6.1.1.4'
O O 0.0106 0.0060 'International Tables Vol C Tables 4.2.6.8 and 6.1.1.4'
F F 0.0171 0.0103 'International Tables Vol C Tables 4.2.6.8 and 6.1.1.4'

loop_
_geom_angle_atom_site_label_1
_geom_angle_atom_site_label_2
_geom_angle_atom_site_label_3
_geom_angle
C11 O1 C10 118.71(19)
C11 N1 C12 115.5(2)
C3 O2 C17 117.1(2)
C1 O4 H41 115(3)
O3 C1 O4 121.7(2)
O3 C1 C2 121.4(2)
O4 C1 C2 116.9(2)
C3 C2 C1 118.3(2)
C3 C2 C4 123.2(2)
C1 C2 C4 118.4(2)
C2 C3 O2 122.0(2)
C2 C3 H3 119.0
O2 C3 H3 119.0
C9 C4 C5 119.2(2)
C9 C4 C2 119.2(2)
C5 C4 C2 121.6(2)
C6 C5 C4 119.3(2)
C6 C5 C10 121.6(2)
C4 C5 C10 119.1(2)
C7 C6 C5 120.4(2)
C7 C6 H6 119.8
C5 C6 H6 119.8
C8 C7 C6 120.5(2)
C8 C7 H7 119.8
C6 C7 H7 119.8
C7 C8 C9 119.5(3)
C7 C8 H8 120.2
C9 C8 H8 120.2
C8 C9 C4 121.1(3)
C8 C9 H9 119.4
C4 C9 H9 119.4
O1 C10 C5 108.36(19)
O1 C10 H10A 110.0
C5 C10 H10A 110.0
O1 C10 H10B 110.0
C5 C10 H10B 110.0
H10A C10 H10B 108.4
N1 C11 O1 120.1(2)
N1 C11 C15 124.4(2)
O1 C11 C15 115.5(2)
N1 C12 C13 124.6(3)
N1 C12 C16 114.5(2)
C13 C12 C16 120.9(3)
C12 C13 C14 117.7(3)
C12 C13 H13 121.1
C14 C13 H13 121.1
C15 C14 C13 119.3(3)
C15 C14 H14 120.3
C13 C14 H14 120.3
C14 C15 C11 118.4(3)
C14 C15 H15 120.8
C11 C15 H15 120.8
F11A C16 C12 118.5(5)
F33A C16 C12 113.2(9)
F333 C16 C12 112.1(9)
F111 C16 C12 106.9(10)
F222 C16 C12 112(8)
F22A C16 C12 112(7)
O2 C17 H17A 109.5
O2 C17 H17B 109.5
H17A C17 H17B 109.5
O2 C17 H17C 109.5
H17A C17 H17C 109.5
H17B C17 H17C 109.5

loop_
_geom_bond_atom_site_label_1
_geom_bond_atom_site_label_2
_geom_bond_distance
O1 C11 1.346(3)
O1 C10 1.425(3)
N1 C11 1.313(3)
N1 C12 1.347(3)
O2 C3 1.336(3)
O2 C17 1.432(3)
O3 C1 1.240(3)
O4 C1 1.304(3)
O4 H41 0.85(4)
C1 C2 1.457(3)
C2 C3 1.326(3)
C2 C4 1.497(3)
C3 H3 0.9300
C4 C9 1.387(3)
C4 C5 1.394(3)
C5 C6 1.392(3)
C5 C10 1.505(3)
C6 C7 1.376(4)
C6 H6 0.9300
C7 C8 1.375(4)
C7 H7 0.9300
C8 C9 1.375(4)
C8 H8 0.9300
C9 H9 0.9300
C10 H10A 0.9700
C10 H10B 0.9700
C11 C15 1.396(3)
C12 C13 1.370(4)
C12 C16 1.482(4)
C13 C14 1.384(4)
C13 H13 0.9300
C14 C15 1.350(4)
C14 H14 0.9300
C15 H15 0.9300
C16 F11A 1.291(7)
C16 F33A 1.324(8)
C16 F333 1.326(9)
C16 F111 1.346(10)
C16 F222 1.350(10)
C16 F22A 1.350(9)
C17 H17A 0.9600
C17 H17B 0.9600
C17 H17C 0.9600

loop_
_geom_hbond_atom_site_label_D
_geom_hbond_atom_site_label_H
_geom_hbond_atom_site_label_A
_geom_hbond_site_symmetry_A
_geom_hbond_distance_DH
_geom_hbond_distance_HA
_geom_hbond_distance_DA
_geom_hbond_angle_DHA
_geom_hbond_publ_flag
O4 H41 O3 2_575 0.85(4) 1.78(4) 2.626(3) 174(4) yes
C15 H15 O3 2_565 0.93 2.58 3.392(3) 146 yes
C17 H17A F11A 2_675 0.96 2.41 3.135(14) 132 yes

loop_
_geom_torsion_atom_site_label_1
_geom_torsion_atom_site_label_2
_geom_torsion_atom_site_label_3
_geom_torsion_atom_site_label_4
_geom_torsion
O3 C1 C2 C3 -179.2(2)
O4 C1 C2 C3 0.5(4)
O3 C1 C2 C4 4.4(4)
O4 C1 C2 C4 -175.9(2)
C1 C2 C3 O2 -179.9(2)
C4 C2 C3 O2 -3.7(4)
C17 O2 C3 C2 179.1(2)
C3 C2 C4 C9 -80.6(3)
C1 C2 C4 C9 95.6(3)
C3 C2 C4 C5 99.8(3)
C1 C2 C4 C5 -84.0(3)
C9 C4 C5 C6 -0.7(3)
C2 C4 C5 C6 178.9(2)
C9 C4 C5 C10 178.7(2)
C2 C4 C5 C10 -1.7(3)
C4 C5 C6 C7 0.3(4)
C10 C5 C6 C7 -179.1(2)
C5 C6 C7 C8 0.1(4)
C6 C7 C8 C9 0.1(4)
C7 C8 C9 C4 -0.5(4)
C5 C4 C9 C8 0.8(4)
C2 C4 C9 C8 -178.8(2)
C11 O1 C10 C5 -179.7(2)
C6 C5 C10 O1 1.9(3)
C4 C5 C10 O1 -177.5(2)
C12 N1 C11 O1 -179.1(2)
C12 N1 C11 C15 -0.2(4)
C10 O1 C11 N1 -1.5(3)
C10 O1 C11 C15 179.5(2)
C11 N1 C12 C13 -0.6(4)
C11 N1 C12 C16 177.8(3)
N1 C12 C13 C14 0.9(4)
C16 C12 C13 C14 -177.4(3)
C12 C13 C14 C15 -0.3(4)
C13 C14 C15 C11 -0.5(4)
N1 C11 C15 C14 0.8(4)
O1 C11 C15 C14 179.7(2)
N1 C12 C16 F11A 47.7(9)
C13 C12 C16 F11A -133.9(8)
N1 C12 C16 F33A 175.8(12)
C13 C12 C16 F33A -5.8(13)
N1 C12 C16 F333 -166.4(15)
C13 C12 C16 F333 12.1(16)
N1 C12 C16 F111 78.5(15)
C13 C12 C16 F111 -103.0(16)
N1 C12 C16 F222 -60(8)
C13 C12 C16 F222 119(9)
N1 C12 C16 F22A -56(8)
C13 C12 C16 F22A 123(8)
